data_7010741
loop_
_publ_author_name
'Solanki, Nayan K.'
'Leech, Michael A.'
'McInnes, Eric J. L.'
'Zhao, Jing P.'
'Mabbs, Frank E.'
'Feeder, Neil'
'Howard, Judith A. K.'
'Davies, John E.'
'Rawson, Jeremy M.'
'Halcrow, Malcolm A.'

_publ_section_title
;
 The effects of distal ligand substitution on the
 copper(II)/bis-(2,6-dipyrazol-1-ylpyridine) centre&#x2020;
;
_journal_issue 14
_journal_name_full 'Journal of the Chemical Society, Dalton Transactions'
_journal_page_first 2083
_journal_paper_doi 10.1039/b103142m
_journal_year 2001
_chemical_formula_moiety '[C40 H38 Cu N10] 2[Cl O4] 2.5[C H3 N O2]'
_chemical_formula_sum 'C42 H44 Cl2 Cu N12 O11.88'
_chemical_formula_weight 1041.33
_chemical_name_systematic
; 
Bis[2-(pyrazol-1-yl)-6-(3-{2,4,6-trimethylphenyl}pyrazol-1-yl)pyridine]-
copper(II) diperchlorate nitromethane solvate, beta modification
;
_space_group_IT_number 60
_symmetry_cell_setting orthorhombic
_symmetry_space_group_name_Hall '-P 2n 2ab'
_symmetry_space_group_name_H-M 'P b c n'
_atom_sites_solution_hydrogens geom
_atom_sites_solution_primary direct
_atom_sites_solution_secondary difmap
_audit_creation_method SHELXL-97
_cell_angle_alpha 90.00
_cell_angle_beta 90.00
_cell_angle_gamma 90.00
_cell_formula_units_Z 8
_cell_length_a 40.780(6)
_cell_length_b 18.023(3)
_cell_length_c 13.673(3)
_cell_measurement_reflns_used 16792
_cell_measurement_temperature 180(2)
_cell_measurement_theta_max 25.04
_cell_measurement_theta_min 1.00
_cell_volume 10049(3)
_computing_cell_refinement 'DENZO-SMN (Otwinowski & Minor, 1996)'
_computing_data_collection 'COLLECT (Nonius, 1999)'
_computing_data_reduction 'DENZO-SMN (Otwinowski & Minor, 1996)'
_computing_molecular_graphics 'ORTEX (McArdle, 1995)'
_computing_publication_material 'local program'
_computing_structure_refinement 'SHELXL-97 (Sheldrick, 1997)'
_computing_structure_solution 'SHELXS-97 (Sheldrick, 1990)'
_diffrn_ambient_temperature 180(2)
_diffrn_detector_area_resol_mean 9.091
_diffrn_measured_fraction_theta_full 0.998
_diffrn_measured_fraction_theta_max 0.998
_diffrn_measurement_device_type 'Nonius KappaCCD area detector diffractometer'
_diffrn_measurement_method
;
Detector set at 30mm from sample with different 2theta offsets 
1 degree phi exposures for chi=0 degree settings
1 degree omega exposures for chi=90 degree settings
;
_diffrn_radiation_monochromator graphite
_diffrn_radiation_source 'fine-focus sealed tube'
_diffrn_radiation_type MoK\a
_diffrn_radiation_wavelength 0.71073
_diffrn_reflns_av_R_equivalents 0.0437
_diffrn_reflns_av_sigmaI/netI 0.0679
_diffrn_reflns_limit_h_max 48
_diffrn_reflns_limit_h_min -48
_diffrn_reflns_limit_k_max 21
_diffrn_reflns_limit_k_min -21
_diffrn_reflns_limit_l_max 16
_diffrn_reflns_limit_l_min -16
_diffrn_reflns_number 16792
_diffrn_reflns_theta_full 25.04
_diffrn_reflns_theta_max 25.04
_diffrn_reflns_theta_min 1.00
_exptl_absorpt_coefficient_mu 0.610
_exptl_absorpt_correction_T_max 0.9472
_exptl_absorpt_correction_T_min 0.8982
_exptl_absorpt_correction_type multi-scan
_exptl_absorpt_process_details
;
Using multiple and symmetry-related data measurements via the program SORTAV
See R.H. Blessing, Acta Cryst (1995), A51, 33-38 
;
_exptl_crystal_colour green
_exptl_crystal_density_diffrn 1.374
_exptl_crystal_density_method 'not measured'
_exptl_crystal_description needle
_exptl_crystal_F_000 4292
_exptl_crystal_size_max 0.18
_exptl_crystal_size_mid 0.12
_exptl_crystal_size_min 0.09
_refine_diff_density_max 1.089
_refine_diff_density_min -1.119
_refine_diff_density_rms 0.314
_refine_ls_extinction_coef 0.0102(8)
_refine_ls_extinction_expression Fc^*^=kFc[1+0.001xFc^2^\l^3^/sin(2\q)]^-1/4^
_refine_ls_extinction_method SHELXL
_refine_ls_goodness_of_fit_ref 1.049
_refine_ls_hydrogen_treatment constr
_refine_ls_matrix_type full
_refine_ls_number_parameters 678
_refine_ls_number_reflns 8872
_refine_ls_number_restraints 54
_refine_ls_restrained_S_all 1.052
_refine_ls_R_factor_all 0.1394
_refine_ls_R_factor_gt 0.0887
_refine_ls_shift/su_max 0.020
_refine_ls_shift/su_mean 0.001
_refine_ls_structure_factor_coef Fsqd
_refine_ls_weighting_details 'calc w=1/[\s^2^(Fo^2^)+(0.1915P)^2^+0.0000P] where P=(Fo^2^+2Fc^2^)/3'
_refine_ls_weighting_scheme calc
_refine_ls_wR_factor_gt 0.2217
_refine_ls_wR_factor_ref 0.2736
_reflns_number_gt 5714
_reflns_number_total 8872
_reflns_threshold_expression >2sigma(I)
_cod_data_source_file b103142m.txt
_cod_data_source_block jr9914
_cod_depositor_comments
;
The following automatic conversions were performed:
'_symmetry_cell_setting' value 'Orthorhombic' changed to 'orthorhombic'
according to '/home/saulius/struct/CIF-dictionaries/cif_core.dic'
dictionary named 'cif_core.dic' version 2.4.1 from 2010-06-29.

Automatic conversion script
Id: cif_fix_enum 1527 2010-12-29 10:47:43Z saulius 
;
_cod_database_code 7010741

loop_
_symmetry_equiv_pos_as_xyz
'x, y, z'
'-x+1/2, y+1/2, z'
'x, -y, z+1/2'
'-x+1/2, -y+1/2, z+1/2'
'-x, -y, -z'
'x-1/2, -y-1/2, -z'
'-x, y, -z-1/2'
'x-1/2, y-1/2, -z-1/2'

loop_
_atom_site_label
_atom_site_type_symbol
_atom_site_fract_x
_atom_site_fract_y
_atom_site_fract_z
_atom_site_U_iso_or_equiv
_atom_site_adp_type
_atom_site_occupancy
_atom_site_symmetry_multiplicity
_atom_site_calc_flag
_atom_site_refinement_flags
_atom_site_disorder_assembly
_atom_site_disorder_group
Cu1 Cu 0.865527(14) 0.18031(3) 0.08304(4) 0.0407(3) Uani 1 1 d . . .
N1 N 0.82300(9) 0.1287(2) 0.0640(3) 0.0391(10) Uani 1 1 d . . .
N2 N 0.87959(10) 0.0640(2) 0.0851(3) 0.0438(10) Uani 1 1 d . . .
N21 N 0.85222(11) 0.0206(2) 0.0811(3) 0.0406(10) Uani 1 1 d . . .
N3 N 0.83200(10) 0.2701(3) 0.0563(3) 0.0492(11) Uani 1 1 d . . .
N31 N 0.80026(9) 0.2438(2) 0.0488(3) 0.0493(11) Uani 1 1 d . . .
N4 N 0.90777(9) 0.2316(2) 0.1123(3) 0.0390(9) Uani 1 1 d . . .
N5 N 0.88747(10) 0.1968(2) -0.0612(3) 0.0447(10) Uani 1 1 d . . .
N51 N 0.91738(10) 0.2308(2) -0.0528(3) 0.0438(10) Uani 1 1 d . . .
N6 N 0.86624(9) 0.1879(2) 0.2451(3) 0.0412(10) Uani 1 1 d . . .
N61 N 0.89321(10) 0.2271(2) 0.2741(3) 0.0422(10) Uani 1 1 d . . .
C11 C 0.82114(12) 0.0548(3) 0.0685(3) 0.0405(12) Uani 1 1 d . . .
C12 C 0.79186(14) 0.0164(3) 0.0605(4) 0.0526(14) Uani 1 1 d . . .
H12 H 0.7911 -0.0363 0.0635 0.063 Uiso 1 1 calc R . .
C13 C 0.76432(14) 0.0574(4) 0.0481(4) 0.0597(16) Uani 1 1 d . . .
H13 H 0.7439 0.0325 0.0429 0.072 Uiso 1 1 calc R . .
C14 C 0.76481(13) 0.1335(3) 0.0429(4) 0.0560(15) Uani 1 1 d . . .
H14 H 0.7453 0.1616 0.0338 0.067 Uiso 1 1 calc R . .
C15 C 0.79547(12) 0.1676(3) 0.0517(4) 0.0462(13) Uani 1 1 d . . .
C21 C 0.86022(15) -0.0519(3) 0.0870(4) 0.0542(15) Uani 1 1 d . . .
H21 H 0.8455 -0.0927 0.0856 0.065 Uiso 1 1 calc R . .
C22 C 0.89343(15) -0.0551(3) 0.0955(4) 0.0579(15) Uani 1 1 d . . .
H22 H 0.9065 -0.0985 0.1012 0.069 Uiso 1 1 calc R . .
C23 C 0.90437(13) 0.0181(3) 0.0941(4) 0.0529(14) Uani 1 1 d . . .
H23 H 0.9267 0.0327 0.0989 0.064 Uiso 1 1 calc R . .
C31 C 0.77929(15) 0.3010(4) 0.0296(5) 0.0710(19) Uani 1 1 d . . .
H31 H 0.7563 0.2977 0.0199 0.085 Uiso 1 1 calc R . .
C32 C 0.79781(16) 0.3633(3) 0.0272(6) 0.081(2) Uani 1 1 d . . .
H32 H 0.7900 0.4124 0.0170 0.097 Uiso 1 1 calc R . .
C33 C 0.82989(13) 0.3428(3) 0.0423(5) 0.0563(15) Uani 1 1 d . . .
C34 C 0.86115(14) 0.3875(3) 0.0364(5) 0.0597(15) Uani 1 1 d . . .
C35 C 0.87483(16) 0.4028(4) -0.0544(5) 0.0691(18) Uani 1 1 d . . .
C36 C 0.90568(16) 0.4373(4) -0.0564(5) 0.0715(18) Uani 1 1 d . . .
H36 H 0.9158 0.4477 -0.1175 0.086 Uiso 1 1 calc R . .
C37 C 0.92160(15) 0.4565(3) 0.0296(5) 0.0666(17) Uani 1 1 d . . .
C38 C 0.90698(14) 0.4439(3) 0.1165(5) 0.0610(15) Uani 1 1 d . . .
H38 H 0.9179 0.4588 0.1747 0.073 Uiso 1 1 calc R . .
C39 C 0.87658(15) 0.4100(3) 0.1238(5) 0.0612(15) Uani 1 1 d . . .
C41 C 0.92871(11) 0.2500(3) 0.0402(4) 0.0414(12) Uani 1 1 d . . .
C42 C 0.95837(13) 0.2845(3) 0.0563(4) 0.0518(14) Uani 1 1 d . . .
H42 H 0.9728 0.2955 0.0038 0.062 Uiso 1 1 calc R . .
C43 C 0.96617(13) 0.3021(3) 0.1500(4) 0.0577(15) Uani 1 1 d . . .
H43 H 0.9864 0.3262 0.1632 0.069 Uiso 1 1 calc R . .
C44 C 0.94515(13) 0.2855(3) 0.2272(4) 0.0552(15) Uani 1 1 d . . .
H44 H 0.9504 0.2985 0.2927 0.066 Uiso 1 1 calc R . .
C45 C 0.91631(12) 0.2492(3) 0.2040(4) 0.0434(12) Uani 1 1 d . . .
C51 C 0.93020(14) 0.2444(3) -0.1426(4) 0.0548(14) Uani 1 1 d . . .
H51 H 0.9507 0.2674 -0.1559 0.066 Uiso 1 1 calc R . .
C52 C 0.90848(16) 0.2194(4) -0.2097(4) 0.0658(17) Uani 1 1 d . . .
H52 H 0.9105 0.2213 -0.2789 0.079 Uiso 1 1 calc R . .
C53 C 0.88258(15) 0.1902(3) -0.1561(4) 0.0567(15) Uani 1 1 d . . .
H53 H 0.8637 0.1682 -0.1844 0.068 Uiso 1 1 calc R . .
C61 C 0.89296(13) 0.2383(3) 0.3723(4) 0.0508(13) Uani 1 1 d . . .
H61 H 0.9090 0.2640 0.4095 0.061 Uiso 1 1 calc R . .
C62 C 0.86494(14) 0.2054(3) 0.4077(4) 0.0512(14) Uani 1 1 d . . .
H62 H 0.8576 0.2042 0.4737 0.061 Uiso 1 1 calc R . .
C63 C 0.84953(13) 0.1742(3) 0.3270(3) 0.0409(12) Uani 1 1 d . . .
C64 C 0.81965(14) 0.1273(3) 0.3230(4) 0.0512(14) Uani 1 1 d . . .
C65 C 0.82358(16) 0.0487(3) 0.3237(4) 0.0597(16) Uani 1 1 d . . .
C66 C 0.7963(2) 0.0045(4) 0.3162(4) 0.074(2) Uani 1 1 d . . .
H66 H 0.7988 -0.0479 0.3186 0.089 Uiso 1 1 calc R . .
C67 C 0.7657(2) 0.0336(5) 0.3055(5) 0.081(2) Uani 1 1 d . . .
C68 C 0.76149(16) 0.1119(5) 0.3066(4) 0.076(2) Uani 1 1 d . . .
H68 H 0.7400 0.1321 0.3019 0.091 Uiso 1 1 calc R . .
C69 C 0.78830(14) 0.1598(4) 0.3146(4) 0.0573(15) Uani 1 1 d . . .
C71 C 0.85863(18) 0.3829(5) -0.1502(5) 0.088(2) Uani 1 1 d . . .
H71A H 0.8367 0.3630 -0.1375 0.132 Uiso 1 1 calc R . .
H71B H 0.8718 0.3454 -0.1841 0.132 Uiso 1 1 calc R . .
H71C H 0.8569 0.4273 -0.1912 0.132 Uiso 1 1 calc R . .
C72 C 0.95590(16) 0.4904(4) 0.0226(7) 0.095(2) Uani 1 1 d . . .
H72A H 0.9556 0.5317 -0.0240 0.142 Uiso 1 1 calc R . .
H72B H 0.9714 0.4526 0.0002 0.142 Uiso 1 1 calc R . .
H72C H 0.9626 0.5086 0.0871 0.142 Uiso 1 1 calc R . .
C73 C 0.86066(16) 0.3994(4) 0.2220(5) 0.0727(19) Uani 1 1 d . . .
H73A H 0.8767 0.4098 0.2737 0.109 Uiso 1 1 calc R . .
H73B H 0.8529 0.3482 0.2280 0.109 Uiso 1 1 calc R . .
H73C H 0.8420 0.4335 0.2283 0.109 Uiso 1 1 calc R . .
C74 C 0.85829(17) 0.0146(3) 0.3352(4) 0.0711(19) Uani 1 1 d . . .
H74A H 0.8564 -0.0386 0.3484 0.107 Uiso 1 1 calc R . .
H74B H 0.8697 0.0388 0.3896 0.107 Uiso 1 1 calc R . .
H74C H 0.8708 0.0222 0.2747 0.107 Uiso 1 1 calc R . .
C75 C 0.7354(2) -0.0156(6) 0.2942(7) 0.138(4) Uani 1 1 d . . .
H75A H 0.7304 -0.0394 0.3569 0.207 Uiso 1 1 calc R . .
H75B H 0.7396 -0.0538 0.2448 0.207 Uiso 1 1 calc R . .
H75C H 0.7167 0.0149 0.2737 0.207 Uiso 1 1 calc R . .
C76 C 0.78381(15) 0.2428(4) 0.3160(5) 0.0718(18) Uani 1 1 d . . .
H76A H 0.7936 0.2632 0.3757 0.108 Uiso 1 1 calc R . .
H76B H 0.7604 0.2546 0.3144 0.108 Uiso 1 1 calc R . .
H76C H 0.7946 0.2646 0.2587 0.108 Uiso 1 1 calc R . .
Cl1 Cl 0.80826(4) 0.21851(8) -0.32895(12) 0.0600(5) Uani 1 1 d D . .
O1 O 0.84276(9) 0.2187(2) -0.3481(3) 0.0629(11) Uani 1 1 d D A .
O2 O 0.7935(3) 0.1642(8) -0.3889(14) 0.136(12) Uani 0.50 1 d PD A 1
O3 O 0.7939(3) 0.2883(6) -0.3452(11) 0.078(6) Uani 0.50 1 d PD A 1
O4 O 0.8036(3) 0.1966(8) -0.2269(8) 0.068(4) Uani 0.50 1 d PD A 1
O5 O 0.7941(6) 0.1865(16) -0.4178(15) 0.098(11) Uiso 0.25 1 d PD A 2
O6 O 0.8004(7) 0.1723(16) -0.2502(17) 0.14(2) Uiso 0.25 1 d PD A 2
O7 O 0.7961(6) 0.2906(12) -0.320(2) 0.077(11) Uiso 0.25 1 d PD A 2
O8 O 0.7932(6) 0.1555(13) -0.3684(18) 0.079(10) Uiso 0.25 1 d PD A 3
O9 O 0.8029(5) 0.2244(12) -0.2263(10) 0.066(8) Uiso 0.25 1 d PD A 3
O10 O 0.7949(5) 0.2840(13) -0.3766(17) 0.074(10) Uiso 0.25 1 d PD A 3
Cl2 Cl 0.95618(11) 0.2930(3) -0.4284(3) 0.0485(9) Uani 0.70 1 d PD B 4
O11 O 0.9408(3) 0.2202(6) -0.4329(7) 0.093(3) Uani 0.70 1 d PD B 4
O13 O 0.96236(17) 0.3192(4) -0.5254(5) 0.0597(18) Uani 0.70 1 d PD B 4
O12 O 0.93627(17) 0.3428(4) -0.3743(6) 0.075(2) Uani 0.70 1 d PD B 4
O14 O 0.9867(3) 0.2865(10) -0.3782(9) 0.094(8) Uani 0.70 1 d PD B 4
Cl3 Cl 0.9581(4) 0.2747(6) -0.4357(10) 0.056(4) Uiso 0.30 1 d PD C 5
O15 O 0.9654(4) 0.2896(8) -0.5349(10) 0.047(5) Uiso 0.30 1 d PD C 5
O16 O 0.9305(4) 0.3192(10) -0.4047(13) 0.074(7) Uiso 0.30 1 d PD C 5
O17 O 0.9478(8) 0.1984(9) -0.426(2) 0.113(13) Uiso 0.30 1 d PD C 5
O18 O 0.9850(6) 0.2896(15) -0.3735(19) 0.067(13) Uiso 0.30 1 d PD C 5
C1S C 1.0000 0.4311(8) -0.2500 0.128(5) Uiso 1 2 d S . .
H1S1 H 0.9800 0.4130 -0.2185 0.192 Uiso 0.50 1 calc PR . .
H1S2 H 1.0192 0.4130 -0.2140 0.192 Uiso 0.50 1 calc PR . .
H1S3 H 1.0009 0.4130 -0.3175 0.192 Uiso 0.50 1 calc PR . .
N1S N 1.0000 0.5139(5) -0.2500 0.088(2) Uiso 1 2 d SD . .
O1S O 1.02275(14) 0.5452(3) -0.2858(5) 0.1114(18) Uiso 1 1 d D . .
C2S C 0.86232(15) 0.3863(4) -0.4399(6) 0.0710(18) Uani 1 1 d . D .
H2S1 H 0.8757 0.4220 -0.4035 0.107 Uiso 1 1 calc R . .
H2S2 H 0.8735 0.3731 -0.5009 0.107 Uiso 1 1 calc R . .
H2S3 H 0.8591 0.3416 -0.4002 0.107 Uiso 1 1 calc R . .
N2S N 0.83104(14) 0.4188(3) -0.4619(5) 0.0762(16) Uani 1 1 d D . .
O2SA O 0.8153(3) 0.4642(7) -0.4313(11) 0.095(4) Uiso 0.50 1 d PD D 6
O3SA O 0.8182(3) 0.3876(8) -0.5376(9) 0.099(4) Uiso 0.50 1 d PD D 6
O2SB O 0.8179(4) 0.4250(11) -0.5364(12) 0.140(6) Uiso 0.50 1 d PD D 7
O3SB O 0.8192(2) 0.4559(5) -0.3886(7) 0.064(3) Uiso 0.50 1 d PD D 7
C3S C 1.0344(7) 0.1021(18) 0.111(3) 0.096(9) Uiso 0.25 1 d P E 8
H3S1 H 1.0448 0.1396 0.0696 0.144 Uiso 0.25 1 calc PR E 8
H3S2 H 1.0441 0.0535 0.0982 0.144 Uiso 0.25 1 calc PR E 8
H3S3 H 1.0377 0.1152 0.1802 0.144 Uiso 0.25 1 calc PR E 8
N3S N 0.9978(8) 0.0994(19) 0.090(2) 0.124(11) Uiso 0.25 1 d PD E 8
O4S O 0.9814(5) 0.1084(14) 0.0151(19) 0.109(7) Uiso 0.25 1 d PD E 8
O5S O 0.9769(8) 0.1189(19) 0.148(2) 0.159(11) Uiso 0.25 1 d PD E 8
C4S C 0.9694(8) 0.096(2) -0.089(3) 0.100(10) Uiso 0.25 1 d P F 9
H4S1 H 0.9582 0.0486 -0.0969 0.151 Uiso 0.25 1 calc PR F 9
H4S2 H 0.9537 0.1368 -0.0976 0.151 Uiso 0.25 1 calc PR F 9
H4S3 H 0.9788 0.0990 -0.0227 0.151 Uiso 0.25 1 calc PR F 9
N4S N 0.9985(10) 0.104(2) -0.1690(19) 0.149(13) Uiso 0.25 1 d PD F 9
O6S O 1.0164(11) 0.056(3) -0.131(4) 0.27(2) Uiso 0.25 1 d PD F 9
O7S O 1.0000 0.1319(11) -0.2500 0.052(5) Uiso 0.25 2 d SPD . 9

loop_
_atom_site_aniso_label
_atom_site_aniso_U_11
_atom_site_aniso_U_22
_atom_site_aniso_U_33
_atom_site_aniso_U_23
_atom_site_aniso_U_13
_atom_site_aniso_U_12
Cu1 0.0384(4) 0.0431(4) 0.0405(4) 0.0008(3) 0.0010(3) 0.0019(3)
N1 0.039(2) 0.048(3) 0.030(2) -0.0044(18) 0.0024(17) -0.0011(19)
N2 0.042(2) 0.047(3) 0.042(2) -0.0020(19) 0.0003(18) -0.003(2)
N21 0.050(2) 0.039(2) 0.033(2) -0.0013(17) -0.0002(18) -0.0071(19)
N3 0.036(2) 0.058(3) 0.053(3) -0.004(2) -0.0049(19) 0.000(2)
N31 0.031(2) 0.055(3) 0.062(3) -0.013(2) -0.004(2) 0.006(2)
N4 0.039(2) 0.039(2) 0.039(2) -0.0046(18) -0.0038(19) 0.0066(18)
N5 0.043(2) 0.046(2) 0.045(3) 0.003(2) -0.006(2) -0.0117(19)
N51 0.039(2) 0.049(2) 0.044(2) -0.003(2) -0.0030(19) -0.0032(19)
N6 0.041(2) 0.045(2) 0.038(2) -0.0058(19) -0.0079(18) 0.0036(18)
N61 0.045(2) 0.045(2) 0.037(2) -0.0049(19) -0.0058(19) -0.0006(19)
C11 0.041(3) 0.052(3) 0.028(2) -0.002(2) 0.003(2) -0.008(2)
C12 0.064(4) 0.054(3) 0.040(3) 0.000(3) 0.001(3) -0.010(3)
C13 0.046(3) 0.080(5) 0.053(3) -0.006(3) -0.002(3) -0.022(3)
C14 0.039(3) 0.082(5) 0.047(3) -0.012(3) -0.002(2) -0.004(3)
C15 0.036(3) 0.060(4) 0.042(3) -0.005(2) 0.002(2) 0.001(2)
C21 0.082(4) 0.035(3) 0.045(3) 0.006(2) 0.003(3) -0.008(3)
C22 0.074(4) 0.047(3) 0.053(3) 0.002(3) 0.002(3) 0.016(3)
C23 0.045(3) 0.056(4) 0.057(3) -0.001(3) 0.000(3) 0.006(3)
C31 0.041(3) 0.072(4) 0.100(5) -0.016(4) -0.008(3) 0.014(3)
C32 0.064(4) 0.049(4) 0.129(7) -0.013(4) -0.011(4) 0.014(3)
C33 0.047(3) 0.053(4) 0.069(4) -0.007(3) -0.008(3) 0.007(3)
C34 0.054(3) 0.057(4) 0.068(4) -0.005(3) 0.003(3) 0.005(3)
C35 0.070(4) 0.068(4) 0.068(4) -0.002(3) -0.013(3) 0.005(3)
C36 0.063(4) 0.071(4) 0.080(5) 0.014(4) 0.013(4) -0.003(3)
C37 0.059(4) 0.058(4) 0.083(5) 0.009(3) -0.010(3) -0.003(3)
C38 0.060(4) 0.051(3) 0.072(4) 0.004(3) -0.004(3) -0.001(3)
C39 0.070(4) 0.051(3) 0.063(4) -0.003(3) -0.008(3) 0.008(3)
C41 0.038(3) 0.047(3) 0.039(3) -0.006(2) 0.000(2) 0.003(2)
C42 0.037(3) 0.068(4) 0.050(3) -0.014(3) 0.005(2) -0.006(3)
C43 0.037(3) 0.075(4) 0.062(4) -0.010(3) -0.004(3) -0.007(3)
C44 0.049(3) 0.069(4) 0.048(3) -0.017(3) -0.007(3) 0.000(3)
C45 0.037(3) 0.049(3) 0.044(3) -0.008(2) -0.002(2) 0.007(2)
C51 0.052(3) 0.069(4) 0.044(3) -0.004(3) 0.012(3) -0.011(3)
C52 0.087(4) 0.073(4) 0.038(3) -0.002(3) -0.002(3) -0.020(3)
C53 0.065(4) 0.054(3) 0.051(3) 0.001(3) -0.014(3) -0.017(3)
C61 0.058(3) 0.057(3) 0.037(3) -0.011(3) -0.009(3) 0.000(3)
C62 0.063(4) 0.054(3) 0.037(3) 0.000(2) 0.000(2) 0.001(3)
C63 0.047(3) 0.040(3) 0.035(3) 0.001(2) -0.002(2) 0.001(2)
C64 0.070(4) 0.052(3) 0.031(3) -0.003(2) 0.003(2) -0.005(3)
C65 0.097(5) 0.052(3) 0.030(3) -0.002(2) 0.008(3) -0.021(3)
C66 0.120(6) 0.061(4) 0.042(3) 0.003(3) -0.002(4) -0.025(4)
C67 0.113(6) 0.092(6) 0.038(3) 0.003(3) -0.004(4) -0.055(5)
C68 0.068(4) 0.113(6) 0.046(3) 0.009(4) 0.002(3) -0.022(4)
C69 0.055(4) 0.077(4) 0.040(3) 0.000(3) -0.002(3) -0.008(3)
C71 0.096(5) 0.100(6) 0.068(5) 0.000(4) -0.013(4) 0.010(4)
C72 0.076(5) 0.094(6) 0.115(7) 0.009(5) -0.006(4) -0.014(4)
C73 0.081(5) 0.073(5) 0.064(4) -0.002(3) 0.002(3) 0.003(3)
C74 0.119(6) 0.047(4) 0.048(4) 0.001(3) 0.005(3) 0.013(3)
C75 0.162(9) 0.174(10) 0.077(6) 0.015(6) -0.007(5) -0.120(8)
C76 0.056(4) 0.084(5) 0.075(5) 0.013(4) 0.003(3) 0.009(3)
Cl1 0.0517(9) 0.0493(8) 0.0789(11) -0.0051(7) -0.0133(7) 0.0086(6)
O1 0.057(2) 0.072(3) 0.060(3) -0.002(2) -0.0017(19) 0.009(2)
O2 0.099(12) 0.064(9) 0.24(2) -0.075(12) -0.124(14) 0.024(7)
O3 0.110(12) 0.071(9) 0.051(9) -0.005(6) -0.018(7) 0.067(7)
O4 0.060(6) 0.046(7) 0.099(9) 0.039(7) 0.023(5) 0.005(5)
Cl2 0.0384(16) 0.063(2) 0.0440(17) -0.0033(17) -0.0022(10) -0.0021(17)
O11 0.149(9) 0.071(5) 0.060(5) -0.010(4) 0.004(5) -0.056(7)
O13 0.068(4) 0.057(5) 0.054(4) 0.008(3) -0.003(3) -0.001(4)
O12 0.072(5) 0.078(5) 0.076(5) -0.007(5) 0.013(4) 0.010(4)
O14 0.053(6) 0.179(16) 0.051(6) -0.001(5) -0.021(4) 0.004(4)
C2S 0.064(4) 0.063(4) 0.086(5) 0.003(4) -0.010(3) 0.005(3)
N2S 0.070(4) 0.079(4) 0.080(4) 0.012(3) -0.009(3) -0.009(3)

loop_
_atom_type_symbol
_atom_type_description
_atom_type_scat_dispersion_real
_atom_type_scat_dispersion_imag
_atom_type_scat_source
C C 0.0033 0.0016 'International Tables Vol C Tables 4.2.6.8 and 6.1.1.4'
H H 0.0000 0.0000 'International Tables Vol C Tables 4.2.6.8 and 6.1.1.4'
N N 0.0061 0.0033 'International Tables Vol C Tables 4.2.6.8 and 6.1.1.4'
Cu Cu 0.3201 1.2651 'International Tables Vol C Tables 4.2.6.8 and 6.1.1.4'
Cl Cl 0.1484 0.1585 'International Tables Vol C Tables 4.2.6.8 and 6.1.1.4'
O O 0.0106 0.0060 'International Tables Vol C Tables 4.2.6.8 and 6.1.1.4'

loop_
_geom_angle_atom_site_label_1
_geom_angle_atom_site_label_2
_geom_angle_atom_site_label_3
_geom_angle
_geom_angle_site_symmetry_1
_geom_angle_site_symmetry_3
_geom_angle_publ_flag
N1 Cu1 N4 175.95(16) . . ?
N1 Cu1 N3 76.99(16) . . ?
N4 Cu1 N3 103.53(16) . . ?
N1 Cu1 N2 77.32(16) . . ?
N4 Cu1 N2 102.51(15) . . ?
N3 Cu1 N2 153.65(16) . . ?
N1 Cu1 N5 107.65(15) . . ?
N4 Cu1 N5 76.39(16) . . ?
N3 Cu1 N5 90.24(17) . . ?
N2 Cu1 N5 91.98(15) . . ?
N1 Cu1 N6 99.85(15) . . ?
N4 Cu1 N6 76.11(15) . . ?
N3 Cu1 N6 97.59(16) . . ?
N2 Cu1 N6 92.46(14) . . ?
N5 Cu1 N6 152.46(15) . . ?
C15 N1 C11 118.8(4) . . ?
C15 N1 Cu1 120.4(3) . . ?
C11 N1 Cu1 120.7(3) . . ?
C23 N2 N21 105.8(4) . . ?
C23 N2 Cu1 144.4(4) . . ?
N21 N2 Cu1 109.7(3) . . ?
C21 N21 N2 110.8(4) . . ?
C21 N21 C11 130.0(5) . . ?
N2 N21 C11 119.2(4) . . ?
C33 N3 N31 105.5(4) . . ?
C33 N3 Cu1 144.0(4) . . ?
N31 N3 Cu1 110.5(3) . . ?
C31 N31 N3 110.0(5) . . ?
C31 N31 C15 131.7(5) . . ?
N3 N31 C15 118.0(4) . . ?
C45 N4 C41 117.6(4) . . ?
C45 N4 Cu1 121.5(3) . . ?
C41 N4 Cu1 120.9(3) . . ?
C53 N5 N51 104.9(4) . . ?
C53 N5 Cu1 144.5(4) . . ?
N51 N5 Cu1 110.5(3) . . ?
C51 N51 N5 110.4(4) . . ?
C51 N51 C41 130.7(4) . . ?
N5 N51 C41 118.8(4) . . ?
C63 N6 N61 105.2(4) . . ?
C63 N6 Cu1 145.1(3) . . ?
N61 N6 Cu1 109.4(3) . . ?
C61 N61 N6 111.0(4) . . ?
C61 N61 C45 129.7(4) . . ?
N6 N61 C45 119.3(4) . . ?
N1 C11 C12 122.9(5) . . ?
N1 C11 N21 112.8(4) . . ?
C12 C11 N21 124.3(5) . . ?
C13 C12 C11 116.9(5) . . ?
C12 C13 C14 122.6(5) . . ?
C13 C14 C15 116.6(5) . . ?
N1 C15 N31 113.9(4) . . ?
N1 C15 C14 122.2(5) . . ?
N31 C15 C14 123.9(5) . . ?
N21 C21 C22 106.7(5) . . ?
C21 C22 C23 106.1(5) . . ?
N2 C23 C22 110.6(5) . . ?
C32 C31 N31 106.4(5) . . ?
C31 C32 C33 107.7(5) . . ?
N3 C33 C32 110.4(5) . . ?
N3 C33 C34 118.7(5) . . ?
C32 C33 C34 130.6(6) . . ?
C35 C34 C39 121.4(6) . . ?
C35 C34 C33 119.5(6) . . ?
C39 C34 C33 119.0(6) . . ?
C34 C35 C36 117.7(6) . . ?
C34 C35 C71 123.5(6) . . ?
C36 C35 C71 118.7(7) . . ?
C37 C36 C35 120.9(6) . . ?
C38 C37 C36 119.9(6) . . ?
C38 C37 C72 121.8(7) . . ?
C36 C37 C72 118.3(6) . . ?
C37 C38 C39 122.2(6) . . ?
C38 C39 C34 117.8(6) . . ?
C38 C39 C73 120.4(6) . . ?
C34 C39 C73 121.8(6) . . ?
N4 C41 C42 123.4(5) . . ?
N4 C41 N51 113.4(4) . . ?
C42 C41 N51 123.2(5) . . ?
C43 C42 C41 117.5(5) . . ?
C42 C43 C44 121.4(5) . . ?
C45 C44 C43 116.8(5) . . ?
N4 C45 C44 123.2(5) . . ?
N4 C45 N61 113.4(4) . . ?
C44 C45 N61 123.3(5) . . ?
C52 C51 N51 107.5(5) . . ?
C51 C52 C53 105.5(5) . . ?
N5 C53 C52 111.7(5) . . ?
N61 C61 C62 106.8(5) . . ?
C61 C62 C63 105.7(5) . . ?
N6 C63 C62 111.2(5) . . ?
N6 C63 C64 119.6(4) . . ?
C62 C63 C64 129.2(5) . . ?
C69 C64 C65 121.0(5) . . ?
C69 C64 C63 120.7(5) . . ?
C65 C64 C63 118.2(5) . . ?
C66 C65 C64 119.0(6) . . ?
C66 C65 C74 121.3(6) . . ?
C64 C65 C74 119.8(5) . . ?
C67 C66 C65 121.9(7) . . ?
C66 C67 C68 119.5(6) . . ?
C66 C67 C75 121.9(8) . . ?
C68 C67 C75 118.5(8) . . ?
C69 C68 C67 121.2(7) . . ?
C68 C69 C64 117.3(6) . . ?
C68 C69 C76 121.2(6) . . ?
C64 C69 C76 121.4(5) . . ?
O7 Cl1 O6 113.8(13) . . ?
O3 Cl1 O2 110.4(8) . . ?
O8 Cl1 O9 111.9(12) . . ?
O7 Cl1 O1 111.3(11) . . ?
O6 Cl1 O1 111.6(12) . . ?
O8 Cl1 O1 111.3(11) . . ?
O3 Cl1 O1 112.3(7) . . ?
O2 Cl1 O1 108.4(7) . . ?
O9 Cl1 O1 109.3(9) . . ?
O8 Cl1 O10 108.8(12) . . ?
O9 Cl1 O10 108.9(11) . . ?
O1 Cl1 O10 106.5(10) . . ?
O3 Cl1 O4 109.8(8) . . ?
O2 Cl1 O4 108.2(9) . . ?
O1 Cl1 O4 107.6(4) . . ?
O7 Cl1 O5 107.6(12) . . ?
O6 Cl1 O5 108.3(13) . . ?
O1 Cl1 O5 103.7(10) . . ?
O12 Cl2 O14 107.4(7) . . ?
O12 Cl2 O13 112.0(6) . . ?
O14 Cl2 O13 108.6(6) . . ?
O12 Cl2 O11 110.2(6) . . ?
O14 Cl2 O11 108.9(8) . . ?
O13 Cl2 O11 109.6(5) . . ?
O15 Cl3 O18 112.2(14) . . ?
O15 Cl3 O17 109.1(14) . . ?
O18 Cl3 O17 110.7(14) . . ?
O15 Cl3 O16 109.9(12) . . ?
O18 Cl3 O16 108.8(13) . . ?
O17 Cl3 O16 106.1(13) . . ?
O1S N1S O1S 123.3(10) . 7_755 ?
O1S N1S C1S 118.3(5) . . ?
O1S N1S C1S 118.3(5) 7_755 . ?
O2SA N2S O2SB 89.5(13) . . ?
O2SA N2S O3SA 112.6(11) . . ?
O2SB N2S O3SA 31.5(10) . . ?
O2SA N2S O3SB 28.7(8) . . ?
O2SB N2S O3SB 117.2(12) . . ?
O3SA N2S O3SB 133.9(9) . . ?
O2SA N2S C2S 136.9(10) . . ?
O2SB N2S C2S 129.4(11) . . ?
O3SA N2S C2S 110.5(8) . . ?
O3SB N2S C2S 112.3(7) . . ?
O5S N3S O4S 97(3) . . ?
O5S N3S C3S 123(3) . . ?
O4S N3S C3S 134(3) . . ?
O7S N4S O6S 130(5) . . ?
O7S N4S C4S 133(3) . . ?
O6S N4S C4S 95(3) . . ?
N4S O7S N4S 130(4) 7_755 . ?

loop_
_geom_bond_atom_site_label_1
_geom_bond_atom_site_label_2
_geom_bond_distance
_geom_bond_site_symmetry_2
_geom_bond_publ_flag
Cu1 N1 1.985(4) . ?
Cu1 N4 1.996(4) . ?
Cu1 N3 2.150(4) . ?
Cu1 N2 2.173(4) . ?
Cu1 N5 2.186(4) . ?
Cu1 N6 2.220(4) . ?
N1 C15 1.335(6) . ?
N1 C11 1.336(6) . ?
N2 C23 1.313(6) . ?
N2 N21 1.364(6) . ?
N21 C21 1.350(7) . ?
N21 C11 1.419(6) . ?
N3 C33 1.326(7) . ?
N3 N31 1.383(5) . ?
N31 C31 1.364(7) . ?
N31 C15 1.387(7) . ?
N4 C45 1.339(6) . ?
N4 C41 1.346(6) . ?
N5 C53 1.318(7) . ?
N5 N51 1.369(6) . ?
N51 C51 1.357(7) . ?
N51 C41 1.397(6) . ?
N6 C63 1.335(6) . ?
N6 N61 1.366(5) . ?
N61 C61 1.358(6) . ?
N61 C45 1.402(6) . ?
C11 C12 1.384(7) . ?
C12 C13 1.355(8) . ?
C13 C14 1.374(8) . ?
C14 C15 1.398(7) . ?
C21 C22 1.361(8) . ?
C22 C23 1.392(8) . ?
C31 C32 1.354(9) . ?
C32 C33 1.375(8) . ?
C33 C34 1.510(8) . ?
C34 C35 1.389(9) . ?
C34 C39 1.409(9) . ?
C35 C36 1.404(9) . ?
C35 C71 1.510(9) . ?
C36 C37 1.387(9) . ?
C37 C38 1.349(9) . ?
C37 C72 1.529(8) . ?
C38 C39 1.386(8) . ?
C39 C73 1.504(9) . ?
C41 C42 1.378(7) . ?
C42 C43 1.358(8) . ?
C43 C44 1.392(8) . ?
C44 C45 1.383(7) . ?
C51 C52 1.353(8) . ?
C52 C53 1.389(8) . ?
C61 C62 1.376(8) . ?
C62 C63 1.389(7) . ?
C63 C64 1.484(7) . ?
C64 C69 1.411(8) . ?
C64 C65 1.426(8) . ?
C65 C66 1.373(9) . ?
C65 C74 1.551(9) . ?
C66 C67 1.359(10) . ?
C67 C68 1.423(11) . ?
C67 C75 1.529(9) . ?
C68 C69 1.397(8) . ?
C69 C76 1.507(9) . ?
Cl1 O7 1.397(18) . ?
Cl1 O6 1.398(15) . ?
Cl1 O8 1.399(14) . ?
Cl1 O3 1.405(8) . ?
Cl1 O2 1.412(8) . ?
Cl1 O9 1.424(13) . ?
Cl1 O1 1.431(4) . ?
Cl1 O10 1.454(17) . ?
Cl1 O4 1.462(9) . ?
Cl1 O5 1.464(14) . ?
Cl2 O12 1.418(8) . ?
Cl2 O14 1.426(8) . ?
Cl2 O13 1.431(6) . ?
Cl2 O11 1.454(8) . ?
Cl3 O15 1.414(14) . ?
Cl3 O18 1.41(2) . ?
Cl3 O17 1.443(15) . ?
Cl3 O16 1.444(15) . ?
C1S N1S 1.491(16) . ?
N1S O1S 1.192(6) . ?
C2S N2S 1.436(8) . ?
N2S O2SA 1.122(11) . ?
N2S O2SB 1.156(14) . ?
N2S O3SA 1.290(12) . ?
N2S O3SB 1.298(10) . ?
C3S N3S 1.52(4) . ?
N3S O5S 1.22(2) . ?
N3S O4S 1.228(19) . ?
C4S N4S 1.62(4) . ?
N4S O7S 1.22(2) . ?
N4S O6S 1.24(2) . ?
